data_4119263
loop_
_publ_author_name
'Andrew C. Stuart'
'John R. Tumbleston'
'Huaxing Zhou'
'Wentao Li'
'Shubin Liu'
'Harald Ade'
'Wei You'

_publ_contact_author_name
;
;
_publ_section_title
;
 Fluorine Substituents Reduce Charge Recombination and Drive Structure and
 Morphology Development in Polymer Solar Cells
;
_journal_name_full 'Journal of the American Chemical Society'
_journal_page_first 1806
_journal_page_last 1815
_journal_paper_doi 10.1021/ja309289u
_journal_volume 135
_journal_year 2013
_chemical_formula_moiety 'C26 H30 F2 N2 S3'
_chemical_formula_sum 'C26 H30 F2 N2 S3'
_chemical_formula_weight 504.70
_chemical_name_systematic
;
 ? 
;
_space_group_crystal_system monoclinic
_space_group_IT_number 14
_space_group_name_Hall '-P 2yn'
_space_group_name_H-M_alt 'P 1 21/n 1'
_symmetry_space_group_name_Hall '-P 2yn'
_symmetry_space_group_name_H-M 'P 1 21/n 1'
_atom_sites_solution_hydrogens geom
_atom_sites_solution_primary iterative
_atom_sites_solution_secondary difmap
_audit_creation_date 2012-06-12
_audit_creation_method
;
  Olex2 1.2-beta
  (compiled May  9 2012 12:37:22, GUI svn.r4230)
;
_cell_angle_alpha 90.00
_cell_angle_beta 100.974(3)
_cell_angle_gamma 90.00
_cell_formula_units_Z 2
_cell_length_a 15.6165(6)
_cell_length_b 4.8797(2)
_cell_length_c 16.5462(7)
_cell_measurement_reflns_used 993
_cell_measurement_temperature 100
_cell_measurement_theta_max 65.77
_cell_measurement_theta_min 5.77
_cell_volume 1237.83(9)
_computing_molecular_graphics
;
O. V. Dolomanov, L. J. Bourhis, R. J. Gildea, J. A. K. Howard and H. Puschmann,
OLEX2: a complete structure solution, refinement and analysis program.
J. Appl. Cryst. (2009). 42, 339-341.
;
_computing_publication_material
;
O. V. Dolomanov, L. J. Bourhis, R. J. Gildea, J. A. K. Howard and H. Puschmann,
OLEX2: a complete structure solution, refinement and analysis program.
J. Appl. Cryst. (2009). 42, 339-341.
;
_computing_structure_refinement
;
XL, G.M. Sheldrick, Acta Cryst.
(2008). A64, 112-122
;
_computing_structure_solution
;
olex2.solve (L.J. Bourhis, O.V. Dolomanov, R.J. Gildea, J.A.K. Howard,
H. Puschmann, in preparation, 2011)
;
_diffrn_ambient_temperature 100
_diffrn_detector_area_resol_mean 8
_diffrn_measured_fraction_theta_full 0.964
_diffrn_measured_fraction_theta_max 0.964
_diffrn_measurement_device_type 'Bruker SMART APEX CCD area detector'
_diffrn_measurement_method '\w and \f scans'
_diffrn_radiation_monochromator graphite
_diffrn_radiation_type CuK\a
_diffrn_radiation_wavelength 1.54178
_diffrn_reflns_av_R_equivalents 0.0318
_diffrn_reflns_av_unetI/netI 0.0459
_diffrn_reflns_limit_h_max 12
_diffrn_reflns_limit_h_min -18
_diffrn_reflns_limit_k_max 5
_diffrn_reflns_limit_k_min -5
_diffrn_reflns_limit_l_max 19
_diffrn_reflns_limit_l_min -19
_diffrn_reflns_number 3915
_diffrn_reflns_theta_full 66.52
_diffrn_reflns_theta_max 66.52
_diffrn_reflns_theta_min 4.33
_diffrn_source 'sealed tube'
_diffrn_standards_number 0
_exptl_absorpt_coefficient_mu 3.007
_exptl_absorpt_correction_T_max 1.0000
_exptl_absorpt_correction_T_min 0.8910
_exptl_absorpt_correction_type numerical
_exptl_absorpt_process_details
;
SADABS-2008/1 (Bruker,2008) was used for absorption correction.
wR2(int) was 0.0714 before and 0.0415 after correction.
The Ratio of minimum to maximum transmission is 0.8910.
The \l/2 correction factor is 0.0015.
;
_exptl_crystal_colour 'clear yellow'
_exptl_crystal_colour_lustre clear
_exptl_crystal_colour_primary yellow
_exptl_crystal_density_diffrn 1.354
_exptl_crystal_description needle
_exptl_crystal_F_000 532
_exptl_crystal_size_max 0.435
_exptl_crystal_size_mid 0.032
_exptl_crystal_size_min 0.028
_refine_diff_density_max 0.343
_refine_diff_density_min -0.213
_refine_diff_density_rms 0.057
_refine_ls_extinction_method none
_refine_ls_goodness_of_fit_ref 1.059
_refine_ls_hydrogen_treatment constr
_refine_ls_matrix_type full
_refine_ls_number_parameters 155
_refine_ls_number_reflns 2107
_refine_ls_number_restraints 0
_refine_ls_restrained_S_all 1.059
_refine_ls_R_factor_all 0.0671
_refine_ls_R_factor_gt 0.0499
_refine_ls_shift/su_max 0.000
_refine_ls_shift/su_mean 0.000
_refine_ls_structure_factor_coef Fsqd
_refine_ls_weighting_details 'calc w=1/[\s^2^(Fo^2^)+(0.0702P)^2^+0.3679P] where P=(Fo^2^+2Fc^2^)/3'
_refine_ls_weighting_scheme calc
_refine_ls_wR_factor_gt 0.1219
_refine_ls_wR_factor_ref 0.1307
_reflns_number_gt 1679
_reflns_number_total 2107
_reflns_threshold_expression >2sigma(I)
_cod_data_source_file ja309289u_si_004.cif
_cod_data_source_block x1206006
_cod_database_code 4119263

loop_
_space_group_symop_id
_space_group_symop_operation_xyz
1 'x, y, z'
2 '-x+1/2, y+1/2, -z+1/2'
3 '-x, -y, -z'
4 'x-1/2, -y-1/2, z-1/2'

loop_
_atom_site_label
_atom_site_type_symbol
_atom_site_fract_x
_atom_site_fract_y
_atom_site_fract_z
_atom_site_U_iso_or_equiv
_atom_site_adp_type
_atom_site_occupancy
_atom_site_symmetry_multiplicity
_atom_site_calc_flag
_atom_site_refinement_flags
_atom_site_disorder_assembly
_atom_site_disorder_group
S1 S 0.32673(5) 0.39427(14) 0.39681(5) 0.0277(2) Uani 1 1 d . . .
S2 S 0.64189(9) 1.1535(3) 0.37505(9) 0.0276(3) Uani 0.50 1 d P A 1
F1 F 0.56702(12) 0.9282(4) 0.36132(12) 0.0278(5) Uani 0.50 1 d P B 2
F2 F 0.63600(12) 1.2876(4) 0.46221(12) 0.0290(5) Uani 0.50 1 d P B 2
N1 N 0.56702(12) 0.9282(4) 0.36132(12) 0.0278(5) Uani 0.50 1 d P A 1
N2 N 0.63600(12) 1.2876(4) 0.46221(12) 0.0290(5) Uani 0.50 1 d P A 1
C1 C 0.3516(2) 0.4676(8) -0.1956(2) 0.0438(9) Uani 1 1 d . . .
H1A H 0.3512 0.3646 -0.2465 0.066 Uiso 1 1 calc R . .
H1B H 0.3971 0.6086 -0.1896 0.066 Uiso 1 1 calc R . .
H1C H 0.2947 0.5549 -0.1978 0.066 Uiso 1 1 calc R . .
C2 C 0.3701(2) 0.2727(7) -0.1223(2) 0.0375(8) Uani 1 1 d . . .
H2A H 0.3256 0.1255 -0.1304 0.045 Uiso 1 1 calc R . .
H2B H 0.4277 0.1861 -0.1204 0.045 Uiso 1 1 calc R . .
C3 C 0.3695(2) 0.4123(7) -0.04053(18) 0.0334(7) Uani 1 1 d . . .
H3A H 0.3119 0.4995 -0.0425 0.040 Uiso 1 1 calc R . .
H3B H 0.4141 0.5592 -0.0325 0.040 Uiso 1 1 calc R . .
C4 C 0.38763(19) 0.2190(6) 0.03274(19) 0.0306(7) Uani 1 1 d . . .
H4A H 0.4469 0.1412 0.0369 0.037 Uiso 1 1 calc R . .
H4B H 0.3455 0.0654 0.0229 0.037 Uiso 1 1 calc R . .
C5 C 0.3814(2) 0.3547(6) 0.11426(19) 0.0308(7) Uani 1 1 d . . .
H5A H 0.3216 0.4268 0.1110 0.037 Uiso 1 1 calc R . .
H5B H 0.4221 0.5121 0.1233 0.037 Uiso 1 1 calc R . .
C6 C 0.4027(2) 0.1606(6) 0.18765(19) 0.0301(7) Uani 1 1 d . . .
H6A H 0.3655 -0.0046 0.1762 0.036 Uiso 1 1 calc R . .
H6B H 0.4642 0.1014 0.1938 0.036 Uiso 1 1 calc R . .
C7 C 0.38932(19) 0.2848(6) 0.26732(18) 0.0287(7) Uani 1 1 d . . .
C8 C 0.32450(19) 0.2127(6) 0.30764(18) 0.0292(7) Uani 1 1 d . . .
H8 H 0.2823 0.0758 0.2884 0.035 Uiso 1 1 calc R . .
C9 C 0.4419(2) 0.4986(6) 0.30957(18) 0.0292(7) Uani 1 1 d . . .
H9 H 0.4894 0.5781 0.2897 0.035 Uiso 1 1 calc R . .
C10 C 0.41777(18) 0.5795(6) 0.38167(18) 0.0262(6) Uani 1 1 d . . .
C11 C 0.45834(18) 0.7879(6) 0.44014(17) 0.0235(6) Uani 1 1 d . . .
C12 C 0.52942(18) 0.9494(6) 0.42809(17) 0.0229(6) Uani 1 1 d . . .
C13 C 0.56858(18) 1.1542(6) 0.48532(17) 0.0233(6) Uani 1 1 d . . .

loop_
_atom_site_aniso_label
_atom_site_aniso_U_11
_atom_site_aniso_U_22
_atom_site_aniso_U_33
_atom_site_aniso_U_23
_atom_site_aniso_U_13
_atom_site_aniso_U_12
S1 0.0299(4) 0.0238(4) 0.0269(4) -0.0036(3) -0.0012(3) 0.0000(3)
S2 0.0286(7) 0.0302(7) 0.0248(7) -0.0021(6) 0.0072(6) -0.0048(6)
F1 0.0328(10) 0.0245(10) 0.0271(10) -0.0040(8) 0.0080(8) -0.0023(8)
F2 0.0299(10) 0.0274(10) 0.0310(11) -0.0036(8) 0.0089(9) -0.0046(9)
N1 0.0328(10) 0.0245(10) 0.0271(10) -0.0040(8) 0.0080(8) -0.0023(8)
N2 0.0299(10) 0.0274(10) 0.0310(11) -0.0036(8) 0.0089(9) -0.0046(9)
C1 0.057(2) 0.0421(19) 0.0354(18) -0.0025(15) 0.0158(16) -0.0021(17)
C2 0.0440(18) 0.0370(17) 0.0336(17) -0.0043(14) 0.0126(15) 0.0027(15)
C3 0.0374(16) 0.0315(16) 0.0324(17) -0.0054(13) 0.0094(14) 0.0021(14)
C4 0.0301(15) 0.0267(15) 0.0342(17) -0.0066(13) 0.0036(13) 0.0019(13)
C5 0.0350(16) 0.0236(14) 0.0330(17) -0.0042(13) 0.0040(13) 0.0027(13)
C6 0.0311(15) 0.0240(14) 0.0323(16) -0.0065(12) -0.0018(13) 0.0028(12)
C7 0.0331(15) 0.0207(14) 0.0281(15) -0.0010(12) -0.0049(13) 0.0069(12)
C8 0.0336(15) 0.0219(14) 0.0285(15) -0.0039(12) -0.0030(13) 0.0018(13)
C9 0.0327(15) 0.0208(14) 0.0303(15) -0.0021(12) -0.0032(13) 0.0042(12)
C10 0.0283(14) 0.0205(13) 0.0272(15) 0.0000(12) -0.0009(12) 0.0057(12)
C11 0.0273(14) 0.0189(13) 0.0213(14) -0.0002(11) -0.0029(12) 0.0053(11)
C12 0.0269(13) 0.0203(13) 0.0211(14) -0.0005(11) 0.0033(11) 0.0054(11)
C13 0.0249(13) 0.0198(13) 0.0241(14) 0.0022(11) 0.0019(11) -0.0007(11)

loop_
_atom_type_symbol
_atom_type_description
_atom_type_scat_dispersion_real
_atom_type_scat_dispersion_imag
_atom_type_scat_source
C C 0.0181 0.0091 'International Tables Vol C Tables 4.2.6.8 and 6.1.1.4'
H H 0.0000 0.0000 'International Tables Vol C Tables 4.2.6.8 and 6.1.1.4'
F F 0.0727 0.0534 'International Tables Vol C Tables 4.2.6.8 and 6.1.1.4'
N N 0.0311 0.0180 'International Tables Vol C Tables 4.2.6.8 and 6.1.1.4'
S S 0.3331 0.5567 'International Tables Vol C Tables 4.2.6.8 and 6.1.1.4'

loop_
_geom_angle_atom_site_label_1
_geom_angle_atom_site_label_2
_geom_angle_atom_site_label_3
_geom_angle
_geom_angle_site_symmetry_1
_geom_angle_site_symmetry_3
C8 S1 C10 91.59(15) . .
H1A C1 H1B 109.5 . .
H1A C1 H1C 109.5 . .
H1B C1 H1C 109.5 . .
C2 C1 H1A 109.5 . .
C2 C1 H1B 109.5 . .
C2 C1 H1C 109.5 . .
C1 C2 H2A 108.9 . .
C1 C2 H2B 108.9 . .
H2A C2 H2B 107.7 . .
C3 C2 C1 113.4(3) . .
C3 C2 H2A 108.9 . .
C3 C2 H2B 108.9 . .
C2 C3 H3A 108.8 . .
C2 C3 H3B 108.8 . .
C2 C3 C4 113.7(3) . .
H3A C3 H3B 107.7 . .
C4 C3 H3A 108.8 . .
C4 C3 H3B 108.8 . .
C3 C4 H4A 108.8 . .
C3 C4 H4B 108.8 . .
C3 C4 C5 113.8(3) . .
H4A C4 H4B 107.7 . .
C5 C4 H4A 108.8 . .
C5 C4 H4B 108.8 . .
C4 C5 H5A 108.9 . .
C4 C5 H5B 108.9 . .
C4 C5 C6 113.2(2) . .
H5A C5 H5B 107.7 . .
C6 C5 H5A 108.9 . .
C6 C5 H5B 108.9 . .
C5 C6 H6A 108.8 . .
C5 C6 H6B 108.8 . .
H6A C6 H6B 107.7 . .
C7 C6 C5 113.7(2) . .
C7 C6 H6A 108.8 . .
C7 C6 H6B 108.8 . .
C8 C7 C6 124.5(3) . .
C8 C7 C9 111.2(3) . .
C9 C7 C6 124.2(3) . .
S1 C8 H8 123.4 . .
C7 C8 S1 113.1(2) . .
C7 C8 H8 123.4 . .
C7 C9 H9 123.0 . .
C10 C9 C7 114.1(3) . .
C10 C9 H9 123.0 . .
C9 C10 S1 110.0(2) . .
C9 C10 C11 128.2(3) . .
C11 C10 S1 121.9(2) . .
C12 C11 C10 123.4(3) . .
C13 C11 C10 123.8(3) 3_676 .
C13 C11 C12 112.8(2) 3_676 .
F1 C12 C11 123.4(2) . .
F1 C12 C13 113.4(2) . .
C11 C12 C13 123.2(3) . .
F2 C13 C11 122.0(3) . 3_676
F2 C13 C12 114.0(3) . .
C11 C13 C12 124.0(3) 3_676 .

loop_
_geom_bond_atom_site_label_1
_geom_bond_atom_site_label_2
_geom_bond_distance
_geom_bond_site_symmetry_2
S1 C8 1.716(3) .
S1 C10 1.743(3) .
F1 C12 1.350(3) .
F2 C13 1.354(3) .
C1 H1A 0.9800 .
C1 H1B 0.9800 .
C1 H1C 0.9800 .
C1 C2 1.525(5) .
C2 H2A 0.9900 .
C2 H2B 0.9900 .
C2 C3 1.516(4) .
C3 H3A 0.9900 .
C3 H3B 0.9900 .
C3 C4 1.520(4) .
C4 H4A 0.9900 .
C4 H4B 0.9900 .
C4 C5 1.522(4) .
C5 H5A 0.9900 .
C5 H5B 0.9900 .
C5 C6 1.526(4) .
C6 H6A 0.9900 .
C6 H6B 0.9900 .
C6 C7 1.501(4) .
C7 C8 1.360(5) .
C7 C9 1.426(4) .
C8 H8 0.9500 .
C9 H9 0.9500 .
C9 C10 1.376(4) .
C10 C11 1.462(4) .
C11 C12 1.406(4) .
C11 C13 1.405(4) 3_676
C12 C13 1.431(4) .
C13 C11 1.405(4) 3_676

loop_
_geom_torsion_atom_site_label_1
_geom_torsion_atom_site_label_2
_geom_torsion_atom_site_label_3
_geom_torsion_atom_site_label_4
_geom_torsion
_geom_torsion_site_symmetry_1
_geom_torsion_site_symmetry_4
S1 C10 C11 C12 -177.1(2) . .
S1 C10 C11 C13 3.7(4) . 3_676
F1 C12 C13 F2 -0.2(3) . .
F1 C12 C13 C11 -179.2(2) . 3_676
C1 C2 C3 C4 179.8(3) . .
C2 C3 C4 C5 -176.3(3) . .
C3 C4 C5 C6 -178.1(3) . .
C4 C5 C6 C7 -175.0(3) . .
C5 C6 C7 C8 109.6(3) . .
C5 C6 C7 C9 -68.9(4) . .
C6 C7 C8 S1 -179.7(2) . .
C6 C7 C9 C10 -179.8(3) . .
C7 C9 C10 S1 -1.4(3) . .
C7 C9 C10 C11 178.8(2) . .
C8 S1 C10 C9 0.7(2) . .
C8 S1 C10 C11 -179.5(2) . .
C8 C7 C9 C10 1.6(4) . .
C9 C7 C8 S1 -1.0(3) . .
C9 C10 C11 C12 2.6(4) . .
C9 C10 C11 C13 -176.5(3) . 3_676
C10 S1 C8 C7 0.2(2) . .
C10 C11 C12 F1 0.1(4) . .
C10 C11 C12 C13 179.6(2) . .
C11 C12 C13 F2 -179.8(2) . .
C11 C12 C13 C11 1.3(5) . 3_676
C13 C11 C12 F1 179.3(2) 3_676 .
C13 C11 C12 C13 -1.2(4) 3_676 .
